data_7050741
loop_
_publ_author_name
'Jia, Chunyang'
'Liu, Cai-Ming'
'Xu, Wei'
'Zhang, Deqing'
'Zhu, Daoben'
'Huaiming Hu'

_publ_section_title
;
Novel silver (I) complexes derived from tetrakis(methylthio)-
tetrathiafulvalene and bis(ethylenedithio)tetrathiafulvalene with 3D and 1D
structures
;
_journal_name_full 'New Journal of Chemistry'
_journal_year 2002
_chemical_formula_sum 'C10 H8 Ag N2 O6 S8'
_chemical_formula_weight 616.53
_space_group_IT_number 9
_symmetry_cell_setting monoclinic
_symmetry_space_group_name_Hall 'C -2yc'
_symmetry_space_group_name_H-M 'C 1 c 1'
_cell_angle_alpha 90.00
_cell_angle_beta 125.52(3)
_cell_angle_gamma 90.00
_cell_formula_units_Z 4
_cell_length_a 27.637(6)
_cell_length_b 4.2730(9)
_cell_length_c 18.839(4)
_cell_measurement_temperature 293(2)
_cell_volume 1810.7(6)
_diffrn_ambient_temperature 293(2)
_exptl_crystal_density_diffrn 2.262
_cod_depositor_comments
;
The following automatic conversions were performed:
'_symmetry_cell_setting' value 'Monoclinic' changed to 'monoclinic'
according to '/home/saulius/struct/CIF-dictionaries/cif_core.dic'
dictionary named 'cif_core.dic' version 2.4.1 from 2010-06-29.

Automatic conversion script
Id: cif_fix_enum 1527 2010-12-29 10:47:43Z saulius 
;
_cod_original_sg_symbol_H-M 'C c'
_cod_database_code 7050741

loop_
_symmetry_equiv_pos_as_xyz
'x, y, z'
'x, -y, z+1/2'
'x+1/2, y+1/2, z'
'x+1/2, -y+1/2, z+1/2'

loop_
_atom_site_label
_atom_site_type_symbol
_atom_site_fract_x
_atom_site_fract_y
_atom_site_fract_z
_atom_site_U_iso_or_equiv
_atom_site_adp_type
_atom_site_occupancy
_atom_site_symmetry_multiplicity
_atom_site_calc_flag
_atom_site_refinement_flags
_atom_site_disorder_assembly
_atom_site_disorder_group
Ag1 Ag 0.13186(2) 0.11156(4) 0.39990(3) 0.07153(7) Uani 1 1 d . . .
S1 S 0.55276(2) 0.65421(17) 0.92114(3) 0.0538(2) Uani 1 1 d . . .
S2 S 0.44928(2) 0.30245(17) 0.94979(3) 0.0551(2) Uani 1 1 d . . .
S3 S 0.38084(2) 0.18800(17) 0.76174(3) 0.0522(2) Uani 1 1 d . . .
S4 S 0.464086(19) 0.49959(14) 0.73574(3) 0.03684(18) Uani 1 1 d . . .
S5 S 0.381051(18) 0.30751(15) 0.53303(3) 0.04070(19) Uani 1 1 d . . .
S6 S 0.29837(2) 0.01033(18) 0.55782(3) 0.0523(2) Uani 1 1 d . . .
S7 S 0.209528(19) -0.14926(15) 0.37180(3) 0.0402(2) Uani 1 1 d . . .
S8 S 0.31378(2) 0.19552(15) 0.34545(3) 0.0454(2) Uani 1 1 d . . .
C1 C 0.56562(9) 0.4611(6) 1.01959(12) 0.0614(11) Uani 1 1 d . . .
H1A H 0.5689 0.2368 1.0156 0.074 Uiso 1 1 calc R . .
H1B H 0.6028 0.5353 1.0712 0.074 Uiso 1 1 calc R . .
C2 C 0.51378(7) 0.5313(6) 1.02850(11) 0.0481(9) Uani 1 1 d . . .
H2A H 0.5040 0.7523 1.0187 0.058 Uiso 1 1 calc R . .
H2B H 0.5261 0.4798 1.0870 0.058 Uiso 1 1 calc R . .
C3 C 0.44259(7) 0.3470(5) 0.85245(11) 0.0351(7) Uani 1 1 d . . .
C4 C 0.48207(8) 0.4924(5) 0.83964(12) 0.0432(8) Uani 1 1 d . . .
C5 C 0.40236(7) 0.2991(6) 0.69687(10) 0.0356(7) Uani 1 1 d . . .
C6 C 0.36640(8) 0.2107(5) 0.61013(11) 0.0328(7) Uani 1 1 d . . .
C7 C 0.27766(7) 0.0135(5) 0.45176(10) 0.0289(7) Uani 1 1 d . . .
C8 C 0.31561(8) 0.1539(5) 0.43894(11) 0.0338(8) Uani 1 1 d . . .
C9 C 0.24686(10) -0.0177(6) 0.27060(14) 0.0775(11) Uani 1 1 d . . .
H9A H 0.2329 0.0485 0.2123 0.093 Uiso 1 1 calc R . .
H9B H 0.2578 -0.2365 0.2756 0.093 Uiso 1 1 calc R . .
C10 C 0.19796(8) -0.0028(6) 0.27542(11) 0.0484(9) Uani 1 1 d . . .
H10A H 0.1653 -0.1177 0.2264 0.058 Uiso 1 1 calc R . .
H10B H 0.1857 0.2141 0.2687 0.058 Uiso 1 1 calc R . .
N1 N 0.20787(5) 0.4890(3) 0.57609(7) 0.0118(3) Uiso 1 1 d . . .
O11 O 0.19069(7) 0.5585(4) 0.50254(11) 0.0856(6) Uiso 1 1 d . A .
O12 O 0.16952(8) 0.5257(6) 0.60074(14) 0.0658(7) Uiso 0.70 1 d P A 1
O13 O 0.26177(6) 0.5630(4) 0.64512(10) 0.0318(5) Uiso 0.70 1 d P A 1
O12' O 0.1775(2) 0.2758(13) 0.5697(3) 0.0620(17) Uiso 0.30 1 d P A 2
O13' O 0.2290(3) 0.6786(16) 0.6248(4) 0.104(2) Uiso 0.30 1 d P A 2
N2 N 0.07081(14) 0.5526(10) 0.2248(2) 0.2021(18) Uiso 1 1 d . . .
O21 O 0.06214(6) 0.5022(4) 0.29293(10) 0.0610(5) Uiso 1 1 d . . .
O23 O 0.00796(7) 0.5122(5) 0.15704(12) 0.0992(7) Uiso 1 1 d . . .
O22 O 0.09430(9) 0.4326(6) 0.21367(15) 0.0328(7) Uiso 0.50 1 d P . .
O22' O 0.07830(15) 0.2169(10) 0.2383(2) 0.0994(15) Uiso 0.50 1 d P . .

loop_
_atom_site_aniso_label
_atom_site_aniso_U_11
_atom_site_aniso_U_22
_atom_site_aniso_U_33
_atom_site_aniso_U_23
_atom_site_aniso_U_13
_atom_site_aniso_U_12
Ag1 0.04917(6) 0.11092(14) 0.04135(7) -0.0010(3) 0.01880(5) -0.0037(3)
S1 0.0582(3) 0.0739(5) 0.0221(2) -0.0070(3) 0.01928(17) -0.0018(3)
S2 0.0546(2) 0.0881(5) 0.0315(2) -0.0108(3) 0.03010(14) -0.0071(3)
S3 0.0516(2) 0.0782(5) 0.0182(2) -0.0094(3) 0.01544(16) 0.0036(3)
S4 0.04019(18) 0.0479(3) 0.02404(18) -0.0054(2) 0.01956(13) -0.0146(2)
S5 0.03147(15) 0.0741(4) 0.02539(17) 0.0032(2) 0.02158(11) -0.0192(2)
S6 0.0383(2) 0.0980(5) 0.0231(2) -0.0057(3) 0.01918(14) -0.0094(3)
S7 0.0337(2) 0.0478(4) 0.0298(2) -0.0057(3) 0.01318(16) -0.0128(3)
S8 0.0565(2) 0.0606(4) 0.01799(19) 0.0089(3) 0.02104(15) 0.0079(3)
C1 0.0764(13) 0.0529(17) 0.0146(10) 0.0052(11) 0.0033(9) 0.0197(13)
C2 0.0321(8) 0.0877(18) 0.0152(8) 0.0154(11) 0.0084(6) 0.0124(11)
C3 0.0210(6) 0.0610(15) 0.0194(7) 0.0077(9) 0.0095(5) 0.0172(9)
C4 0.0518(9) 0.0321(13) 0.0453(9) -0.0144(10) 0.0280(6) 0.0017(10)
C5 0.0358(7) 0.0656(16) 0.0087(6) 0.0087(8) 0.0149(4) 0.0185(9)
C6 0.0317(7) 0.0492(14) 0.0131(7) -0.0100(9) 0.0106(5) -0.0207(8)
C7 0.0207(7) 0.0492(14) 0.0022(6) 0.0095(8) -0.0017(5) 0.0057(9)
C8 0.0520(9) 0.0314(13) 0.0104(7) -0.0019(9) 0.0137(6) -0.0004(10)
C9 0.1403(15) 0.0595(17) 0.0573(10) -0.0378(11) 0.0715(8) -0.0264(14)
C10 0.0349(9) 0.0822(19) 0.0188(9) -0.0042(11) 0.0103(6) -0.0051(11)

loop_
_geom_bond_atom_site_label_1
_geom_bond_atom_site_label_2
_geom_bond_distance
_geom_bond_site_symmetry_2
_geom_bond_publ_flag
Ag1 O21 2.4593(16) . ?
Ag1 O11 2.5253(19) . ?
Ag1 O22' 2.534(4) . ?
Ag1 S1 2.6917(11) 4_454 ?
Ag1 S7 2.7295(10) . ?
S1 C4 1.7796(19) . ?
S1 C1 1.866(3) . ?
S1 Ag1 2.6917(11) 4 ?
S2 C3 1.743(2) . ?
S2 C2 1.806(2) . ?
S3 C3 1.7046(17) . ?
S3 C5 1.708(2) . ?
S4 C5 1.652(2) . ?
S4 C4 1.717(2) . ?
S5 C8 1.7660(18) . ?
S5 C6 1.769(3) . ?
S6 C7 1.730(2) . ?
S6 C6 1.757(2) . ?
S7 C7 1.7327(17) . ?
S7 C10 1.765(2) . ?
S8 C8 1.741(2) . ?
S8 C9 1.791(2) . ?
C1 C2 1.565(4) . ?
C3 C4 1.393(3) . ?
C5 C6 1.383(2) . ?
C7 C8 1.346(3) . ?
C9 C10 1.407(4) . ?
N1 O13' 1.102(7) . ?
N1 O12' 1.196(6) . ?
N1 O11 1.212(2) . ?
N1 O13 1.3263(17) . ?
N1 O12 1.391(3) . ?
N2 O22 0.942(6) . ?
N2 O21 1.452(5) . ?
N2 O23 1.449(3) . ?
N2 O22' 1.451(6) . ?
O21 O22' 1.810(5) . ?
O22 O22' 1.225(6) . ?
